data_1576622
loop_
_publ_author_name
'Redl, Samuel'
'Halas, Simon'
'Monkowius, Uwe'
'Topf, Christoph'

_publ_section_title
;
 Exploring the bimodal nature of a nickel-based catalytic system for the
 hydrogenation of alkenes and polycyclic aromatic hydrocarbons
;
_journal_issue 4
_journal_name_full 'Catalysis Science &amp; Technology'
_journal_page_first 1238
_journal_page_last 1249
_journal_paper_doi 10.1039/D5CY01341K
_journal_volume 16
_journal_year 2026
_chemical_formula_sum 'C36 H35 Br N2 Ni'
_chemical_formula_weight 634.28
_space_group_crystal_system triclinic
_space_group_IT_number 2
_space_group_name_Hall '-P 1'
_space_group_name_H-M_alt 'P -1'
_atom_sites_solution_hydrogens geom
_audit_update_record
;
2025-10-04 deposited with the CCDC.	2026-01-08 downloaded from the CCDC.
;
_cell_angle_alpha 95.407(5)
_cell_angle_beta 103.657(5)
_cell_angle_gamma 103.770(5)
_cell_formula_units_Z 2
_cell_length_a 10.977(2)
_cell_length_b 11.712(3)
_cell_length_c 12.949(3)
_cell_measurement_reflns_used 9309
_cell_measurement_temperature 296.(2)
_cell_measurement_theta_max 23.4348
_cell_measurement_theta_min 2.6814
_cell_volume 1551.1(6)
_computing_cell_refinement 'SAINT V8.40B (Bruker AXS LLC, 2019)'
_computing_data_collection 'Bruker Instrument Service vV6.2.15'
_computing_data_reduction 'SAINT V8.40B (Bruker AXS LLC, 2019)'
_computing_molecular_graphics 'shelXle (C.B. Huebschle, rev 1328)'
_computing_structure_refinement 'SHELXL-2019/1 (Sheldrick, 2019)'
_computing_structure_solution 'XT, VERSION 2018/2'
_diffrn_ambient_temperature 296.(2)
_diffrn_detector_area_resol_mean 7.3910
_diffrn_measured_fraction_theta_full 0.992
_diffrn_measured_fraction_theta_max 0.992
_diffrn_measurement_device_type 'Bruker D8 Quest Eco'
_diffrn_radiation_probe x-ray
_diffrn_radiation_type MoKa
_diffrn_radiation_wavelength 0.71073
_diffrn_reflns_av_R_equivalents 0.0628
_diffrn_reflns_av_unetI/netI 0.0561
_diffrn_reflns_limit_h_max 13
_diffrn_reflns_limit_h_min -13
_diffrn_reflns_limit_k_max 14
_diffrn_reflns_limit_k_min -14
_diffrn_reflns_limit_l_max 16
_diffrn_reflns_limit_l_min -16
_diffrn_reflns_number 49171
_diffrn_reflns_theta_full 25.24
_diffrn_reflns_theta_max 26.51
_diffrn_reflns_theta_min 3.03
_diffrn_source_current 20.0
_diffrn_source_power 1.00
_diffrn_source_voltage 50
_exptl_absorpt_coefficient_mu 1.940
_exptl_absorpt_correction_T_max 0.76
_exptl_absorpt_correction_T_min 0.69
_exptl_absorpt_correction_type multi-scan
_exptl_absorpt_process_details
;
Krause, L., Herbst-Irmer, R., Sheldrick, G. M., Stalke, D. (2015).
"Comparison of silver and molybdenum microfocus X-ray sources for
single-crystal structure determination"
J. Appl. Cryst. 48, 3-10.
doi:10.1107/S1600576714022985
;
_exptl_crystal_colour 'intense red'
_exptl_crystal_density_diffrn 1.358
_exptl_crystal_density_method 'not measured'
_exptl_crystal_description block
_exptl_crystal_F_000 656
_exptl_crystal_recrystallization_method 'Re-crystallisation from solvent: toluene'
_exptl_crystal_size_max 0.199
_exptl_crystal_size_mid 0.164
_exptl_crystal_size_min 0.151
_refine_diff_density_max 0.539
_refine_diff_density_min -0.679
_refine_ls_extinction_method none
_refine_ls_goodness_of_fit_ref 1.107
_refine_ls_hydrogen_treatment constr
_refine_ls_matrix_type full
_refine_ls_number_parameters 355
_refine_ls_number_reflns 6400
_refine_ls_number_restraints 0
_refine_ls_restrained_S_all 1.107
_refine_ls_R_factor_all 0.0845
_refine_ls_R_factor_gt 0.0447
_refine_ls_shift/su_max 0.001
_refine_ls_shift/su_mean 0.000
_refine_ls_structure_factor_coef Fsqd
_refine_ls_weighting_details 'w=1/[\s^2^(Fo^2^)+(0.0526P)^2^+0.3688P] where P=(Fo^2^+2Fc^2^)/3'
_refine_ls_weighting_scheme calc
_refine_ls_wR_factor_gt 0.1075
_refine_ls_wR_factor_ref 0.1176
_reflns_Friedel_coverage 0.000
_reflns_number_gt 4122
_reflns_number_total 6400
_reflns_threshold_expression 'I > 2\s(I)'
_cod_data_source_file d5cy01341k2.cif
_cod_data_source_block SR1966
_cod_database_code 1576622

loop_
_space_group_symop_operation_xyz
'x, y, z'
'-x, -y, -z'

loop_
_atom_site_type_symbol
_atom_site_label
_atom_site_fract_x
_atom_site_fract_y
_atom_site_fract_z
_atom_site_U_iso_or_equiv
_atom_site_adp_type
_atom_site_calc_flag
_atom_site_refinement_flags_adp
_atom_site_refinement_flags_occupancy
_atom_site_refinement_flags_posn
_atom_site_occupancy
_atom_site_disorder_assembly
_atom_site_disorder_group
Br Br1 0.54531(4) -0.01286(3) 0.74002(3) 0.05739(15) Uani d . . . 1 . .
Ni Ni1 0.35799(4) 0.03370(3) 0.65053(3) 0.03842(14) Uani d . . . 1 . .
N N1 0.3128(2) 0.1874(2) 0.81769(19) 0.0361(6) Uani d . . . 1 . .
N N2 0.4868(2) 0.2693(2) 0.7702(2) 0.0379(6) Uani d . . . 1 . .
C C7 -0.0239(4) -0.0598(4) 0.8420(3) 0.0668(11) Uani d . . . 1 . .
C C2 0.1889(4) 0.0247(4) 0.5379(3) 0.0636(11) Uani d . . . 1 . .
H H2 0.143142 0.087157 0.533513 0.076000 Uiso calc U . R 1 . .
C C3 0.1587(4) -0.0770(4) 0.5895(3) 0.0675(12) Uani d . . . 1 . .
H H3 0.093214 -0.094986 0.629876 0.081000 Uiso calc U . R 1 . .
C C4 0.2407(4) -0.1439(3) 0.5713(3) 0.0698(12) Uani d . . . 1 . .
H H4 0.245900 -0.218176 0.598832 0.084000 Uiso calc U . R 1 . .
C C5 0.3161(4) -0.0883(4) 0.5045(3) 0.0647(11) Uani d . . . 1 . .
H H5 0.379909 -0.119237 0.477281 0.078000 Uiso calc U . R 1 . .
C C6 0.2783(4) 0.0103(4) 0.4792(3) 0.0580(10) Uani d . . . 1 . .
H H6 0.308738 0.062214 0.430214 0.070000 Uiso calc U . R 1 . .
C C1 0.3841(3) 0.1726(3) 0.7480(2) 0.0338(7) Uani d . . . 1 . .
C C8 0.3718(3) 0.2968(3) 0.8995(3) 0.0415(8) Uani d . . . 1 . .
H H8 0.396433 0.277559 0.972269 0.050000 Uiso calc U . R 1 . .
C C9 0.4927(3) 0.3567(3) 0.8629(3) 0.0414(8) Uani d . . . 1 . .
H H9 0.572966 0.368300 0.920244 0.050000 Uiso calc U . R 1 . .
C C10 0.1977(3) 0.1016(3) 0.8249(2) 0.0372(8) Uani d . . . 1 . .
C C11 0.2114(3) 0.0153(3) 0.8899(3) 0.0442(8) Uani d . . . 1 . .
C C12 0.0994(4) -0.0648(4) 0.8961(3) 0.0612(10) Uani d . . . 1 . .
H H12 0.107021 -0.124288 0.938070 0.073000 Uiso calc U . R 1 . .
C C13 -0.0332(3) 0.0269(4) 0.7798(3) 0.0608(11) Uani d . . . 1 . .
H H13 -0.115403 0.030961 0.743182 0.073000 Uiso calc U . R 1 . .
C C14 0.0754(3) 0.1096(3) 0.7689(3) 0.0456(8) Uani d . . . 1 . .
C C15 0.2925(3) 0.3870(3) 0.8945(3) 0.0471(9) Uani d . . . 1 . .
C C16 0.3550(3) 0.4846(3) 0.8548(3) 0.0427(8) Uani d . . . 1 . .
C C17 0.4730(3) 0.4743(3) 0.8351(3) 0.0438(8) Uani d . . . 1 . .
C C18 0.1799(4) 0.3887(3) 0.9225(3) 0.0626(11) Uani d . . . 1 . .
H H18 0.137827 0.326672 0.952177 0.075000 Uiso calc U . R 1 . .
C C19 0.1300(4) 0.4878(4) 0.9048(4) 0.0773(13) Uani d . . . 1 . .
H H19 0.052759 0.488721 0.922224 0.093000 Uiso calc U . R 1 . .
C C20 0.1887(4) 0.5817(4) 0.8638(4) 0.0729(12) Uani d . . . 1 . .
H H20 0.150554 0.643934 0.852255 0.087000 Uiso calc U . R 1 . .
C C21 0.3086(4) 0.5851(3) 0.8386(3) 0.0553(10) Uani d . . . 1 . .
C C22 0.5732(3) 0.3034(3) 0.7044(3) 0.0418(8) Uani d . . . 1 . .
C C23 0.7054(3) 0.3153(3) 0.7459(3) 0.0507(9) Uani d . . . 1 . .
C C24 0.7893(4) 0.3668(3) 0.6859(4) 0.0663(12) Uani d . . . 1 . .
H H24 0.878218 0.377050 0.712822 0.080000 Uiso calc U . R 1 . .
C C25 0.7451(4) 0.4026(3) 0.5888(4) 0.0657(12) Uani d . . . 1 . .
C C26 0.6142(4) 0.3847(3) 0.5489(3) 0.0621(11) Uani d . . . 1 . .
H H26 0.583125 0.404777 0.481715 0.074000 Uiso calc U . R 1 . .
C C27 0.5258(3) 0.3377(3) 0.6051(3) 0.0470(9) Uani d . . . 1 . .
C C28 0.3434(4) 0.0070(3) 0.9499(3) 0.0595(10) Uani d . . . 1 . .
H H28A 0.334587 -0.066603 0.978033 0.089000 Uiso calc U . R 1 . .
H H28B 0.381700 0.072506 1.008123 0.089000 Uiso calc U . R 1 . .
H H28C 0.398165 0.009829 0.901792 0.089000 Uiso calc U . R 1 . .
C C29 -0.1456(4) -0.1503(5) 0.8510(5) 0.1103(19) Uani d . . . 1 . .
H H29A -0.219162 -0.118137 0.833194 0.165000 Uiso calc U . R 1 . .
H H29B -0.132670 -0.167200 0.923361 0.165000 Uiso calc U . R 1 . .
H H29C -0.161162 -0.222467 0.802235 0.165000 Uiso calc U . R 1 . .
C C30 0.0566(4) 0.1997(3) 0.6944(3) 0.0628(11) Uani d . . . 1 . .
H H30A -0.001393 0.159669 0.626085 0.094000 Uiso calc U . R 1 . .
H H30B 0.139147 0.239760 0.684398 0.094000 Uiso calc U . R 1 . .
H H30C 0.020241 0.256883 0.725397 0.094000 Uiso calc U . R 1 . .
C C31 0.5460(4) 0.5655(3) 0.8001(3) 0.0601(10) Uani d . . . 1 . .
H H31 0.625271 0.561156 0.788335 0.072000 Uiso calc U . R 1 . .
C C32 0.3880(5) 0.6768(3) 0.8013(3) 0.0690(12) Uani d . . . 1 . .
H H32 0.361940 0.745655 0.790051 0.083000 Uiso calc U . R 1 . .
C C33 0.5006(5) 0.6669(4) 0.7818(3) 0.0694(12) Uani d . . . 1 . .
H H33 0.549547 0.728212 0.755765 0.083000 Uiso calc U . R 1 . .
C C34 0.7590(4) 0.2752(4) 0.8501(4) 0.0745(7) Uani d . . . 1 . .
H H34A 0.830720 0.243703 0.844431 0.112000 Uiso calc U . R 1 . .
H H34B 0.692187 0.214680 0.864780 0.112000 Uiso calc U . R 1 . .
H H34C 0.788398 0.341785 0.907446 0.112000 Uiso calc U . R 1 . .
C C35 0.8420(4) 0.4593(4) 0.5308(4) 0.0745(7) Uani d . . . 1 . .
H H35A 0.798096 0.455807 0.456603 0.112000 Uiso calc U . R 1 . .
H H35B 0.907713 0.417199 0.535295 0.112000 Uiso calc U . R 1 . .
H H35C 0.881827 0.540877 0.563524 0.112000 Uiso calc U . R 1 . .
C C36 0.3839(4) 0.3321(4) 0.5605(4) 0.0745(7) Uani d . . . 1 . .
H H36A 0.371392 0.358058 0.491506 0.112000 Uiso calc U . R 1 . .
H H36B 0.358186 0.383098 0.608883 0.112000 Uiso calc U . R 1 . .
H H36C 0.331880 0.251743 0.552704 0.112000 Uiso calc U . R 1 . .

loop_
_atom_site_aniso_label
_atom_site_aniso_U_11
_atom_site_aniso_U_22
_atom_site_aniso_U_33
_atom_site_aniso_U_12
_atom_site_aniso_U_13
_atom_site_aniso_U_23
Br1 0.0612(3) 0.0536(3) 0.0592(3) 0.0251(2) 0.00929(19) 0.01027(19)
Ni1 0.0429(3) 0.0341(2) 0.0350(2) 0.00923(19) 0.00766(19) 0.00002(17)
N1 0.0403(15) 0.0324(14) 0.0327(14) 0.0049(12) 0.0103(12) 0.0026(11)
N2 0.0339(15) 0.0362(15) 0.0405(15) 0.0072(12) 0.0095(12) -0.0012(12)
C7 0.050(2) 0.070(3) 0.073(3) -0.005(2) 0.026(2) 0.003(2)
C2 0.051(2) 0.066(3) 0.058(2) 0.018(2) -0.008(2) -0.011(2)
C3 0.049(2) 0.076(3) 0.055(2) -0.012(2) 0.0116(19) -0.019(2)
C4 0.090(3) 0.038(2) 0.060(3) 0.003(2) 0.000(2) -0.0066(19)
C5 0.066(3) 0.066(3) 0.052(2) 0.019(2) 0.007(2) -0.020(2)
C6 0.063(3) 0.065(3) 0.035(2) 0.009(2) 0.0025(18) -0.0004(18)
C1 0.0322(17) 0.0334(17) 0.0329(17) 0.0079(14) 0.0035(14) 0.0061(13)
C8 0.050(2) 0.0367(18) 0.0334(18) 0.0077(16) 0.0085(15) 0.0014(14)
C9 0.0373(18) 0.0399(19) 0.0391(19) 0.0064(15) 0.0039(15) -0.0055(15)
C10 0.0374(18) 0.0394(18) 0.0325(17) 0.0059(15) 0.0103(14) 0.0030(14)
C11 0.046(2) 0.046(2) 0.0396(19) 0.0079(17) 0.0127(16) 0.0087(16)
C12 0.065(3) 0.057(2) 0.063(3) 0.007(2) 0.024(2) 0.021(2)
C13 0.034(2) 0.076(3) 0.062(3) 0.009(2) 0.0071(18) -0.006(2)
C14 0.045(2) 0.050(2) 0.042(2) 0.0171(17) 0.0094(16) -0.0010(16)
C15 0.049(2) 0.046(2) 0.042(2) 0.0085(17) 0.0147(17) -0.0094(16)
C16 0.046(2) 0.0375(19) 0.0392(19) 0.0107(16) 0.0056(16) -0.0052(15)
C17 0.048(2) 0.0314(18) 0.045(2) 0.0037(16) 0.0109(16) -0.0030(15)
C18 0.061(3) 0.059(2) 0.068(3) 0.010(2) 0.031(2) -0.011(2)
C19 0.062(3) 0.080(3) 0.087(3) 0.021(3) 0.028(2) -0.028(3)
C20 0.070(3) 0.061(3) 0.084(3) 0.030(2) 0.011(2) -0.014(2)
C21 0.063(3) 0.048(2) 0.050(2) 0.021(2) 0.0055(19) -0.0087(18)
C22 0.0366(19) 0.0280(17) 0.059(2) 0.0012(14) 0.0191(17) 0.0002(15)
C23 0.044(2) 0.0361(19) 0.069(3) 0.0072(16) 0.0193(19) -0.0045(17)
C24 0.042(2) 0.045(2) 0.111(4) 0.0055(18) 0.033(2) -0.009(2)
C25 0.076(3) 0.039(2) 0.094(3) 0.007(2) 0.054(3) 0.007(2)
C26 0.080(3) 0.043(2) 0.068(3) 0.008(2) 0.036(2) 0.0094(19)
C27 0.051(2) 0.0354(19) 0.057(2) 0.0088(16) 0.0225(18) 0.0082(17)
C28 0.060(2) 0.069(3) 0.057(2) 0.022(2) 0.0149(19) 0.029(2)
C29 0.065(3) 0.117(4) 0.132(5) -0.023(3) 0.045(3) 0.015(4)
C30 0.065(3) 0.073(3) 0.054(2) 0.039(2) 0.003(2) 0.006(2)
C31 0.065(3) 0.041(2) 0.069(3) 0.0037(19) 0.025(2) -0.0037(19)
C32 0.098(4) 0.040(2) 0.063(3) 0.022(2) 0.007(2) 0.0057(19)
C33 0.086(3) 0.046(2) 0.074(3) 0.010(2) 0.028(3) 0.004(2)
C34 0.0679(16) 0.0667(16) 0.0915(19) 0.0141(13) 0.0292(15) 0.0152(14)
C35 0.0679(16) 0.0667(16) 0.0915(19) 0.0141(13) 0.0292(15) 0.0152(14)
C36 0.0679(16) 0.0667(16) 0.0915(19) 0.0141(13) 0.0292(15) 0.0152(14)

loop_
_atom_type_symbol
_atom_type_description
_atom_type_scat_dispersion_real
_atom_type_scat_dispersion_imag
_atom_type_scat_source
C C 0.0033 0.0016 'International Tables Vol C Tables 4.2.6.8 and 6.1.1.4'
H H 0.0000 0.0000 'International Tables Vol C Tables 4.2.6.8 and 6.1.1.4'
Br Br -0.2901 2.4595 'International Tables Vol C Tables 4.2.6.8 and 6.1.1.4'
N N 0.0061 0.0033 'International Tables Vol C Tables 4.2.6.8 and 6.1.1.4'
Ni Ni 0.3393 1.1124 'International Tables Vol C Tables 4.2.6.8 and 6.1.1.4'

loop_
_geom_angle_atom_site_label_1
_geom_angle_atom_site_label_2
_geom_angle_atom_site_label_3
_geom_angle_site_symmetry_1
_geom_angle_site_symmetry_3
_geom_angle
_geom_angle_publ_flag
C1 Ni1 C2 . . 103.99(14) ?
C1 Ni1 C5 . . 162.21(15) ?
C2 Ni1 C5 . . 64.05(16) ?
C1 Ni1 C6 . . 125.63(14) ?
C2 Ni1 C6 . . 39.06(15) ?
C5 Ni1 C6 . . 36.90(14) ?
C1 Ni1 C3 . . 116.34(15) ?
C2 Ni1 C3 . . 39.44(15) ?
C5 Ni1 C3 . . 63.69(15) ?
C6 Ni1 C3 . . 64.55(15) ?
C1 Ni1 C4 . . 150.06(17) ?
C2 Ni1 C4 . . 63.78(16) ?
C5 Ni1 C4 . . 38.67(15) ?
C6 Ni1 C4 . . 63.20(16) ?
C3 Ni1 C4 . . 36.73(15) ?
C1 Ni1 Br1 . . 95.24(9) ?
C2 Ni1 Br1 . . 160.77(11) ?
C5 Ni1 Br1 . . 97.11(11) ?
C6 Ni1 Br1 . . 126.46(11) ?
C3 Ni1 Br1 . . 130.38(14) ?
C4 Ni1 Br1 . . 99.43(12) ?
C1 N1 C10 . . 125.6(2) ?
C1 N1 C8 . . 113.9(2) ?
C10 N1 C8 . . 120.1(2) ?
C1 N2 C22 . . 126.8(3) ?
C1 N2 C9 . . 113.8(2) ?
C22 N2 C9 . . 118.4(2) ?
C13 C7 C12 . . 118.0(3) ?
C13 C7 C29 . . 121.2(4) ?
C12 C7 C29 . . 120.8(4) ?
C6 C2 C3 . . 109.1(4) ?
C6 C2 Ni1 . . 74.5(2) ?
C3 C2 Ni1 . . 75.2(2) ?
C4 C3 C2 . . 105.8(4) ?
C4 C3 Ni1 . . 71.7(2) ?
C2 C3 Ni1 . . 65.4(2) ?
C3 C4 C5 . . 108.9(4) ?
C3 C4 Ni1 . . 71.6(2) ?
C5 C4 Ni1 . . 69.5(2) ?
C6 C5 C4 . . 108.7(4) ?
C6 C5 Ni1 . . 71.8(2) ?
C4 C5 Ni1 . . 71.9(2) ?
C5 C6 C2 . . 107.1(4) ?
C5 C6 Ni1 . . 71.4(2) ?
C2 C6 Ni1 . . 66.5(2) ?
N2 C1 N1 . . 107.6(3) ?
N2 C1 Ni1 . . 125.7(2) ?
N1 C1 Ni1 . . 126.1(2) ?
N1 C8 C15 . . 115.0(3) ?
N1 C8 C9 . . 101.9(2) ?
C15 C8 C9 . . 104.7(3) ?
N2 C9 C17 . . 114.9(3) ?
N2 C9 C8 . . 102.6(2) ?
C17 C9 C8 . . 105.6(3) ?
C11 C10 C14 . . 121.7(3) ?
C11 C10 N1 . . 119.1(3) ?
C14 C10 N1 . . 119.2(3) ?
C12 C11 C10 . . 117.7(3) ?
C12 C11 C28 . . 120.8(3) ?
C10 C11 C28 . . 121.4(3) ?
C11 C12 C7 . . 122.4(4) ?
C7 C13 C14 . . 122.6(3) ?
C13 C14 C10 . . 117.5(3) ?
C13 C14 C30 . . 119.2(3) ?
C10 C14 C30 . . 123.2(3) ?
C18 C15 C16 . . 118.9(3) ?
C18 C15 C8 . . 132.6(3) ?
C16 C15 C8 . . 108.5(3) ?
C15 C16 C21 . . 124.3(3) ?
C15 C16 C17 . . 113.1(3) ?
C21 C16 C17 . . 122.6(3) ?
C31 C17 C16 . . 119.0(3) ?
C31 C17 C9 . . 132.9(3) ?
C16 C17 C9 . . 108.1(3) ?
C15 C18 C19 . . 117.8(4) ?
C20 C19 C18 . . 123.6(4) ?
C19 C20 C21 . . 120.0(4) ?
C16 C21 C32 . . 116.0(4) ?
C16 C21 C20 . . 115.4(4) ?
C32 C21 C20 . . 128.6(4) ?
C23 C22 C27 . . 121.1(3) ?
C23 C22 N2 . . 119.1(3) ?
C27 C22 N2 . . 119.4(3) ?
C22 C23 C24 . . 117.2(4) ?
C22 C23 C34 . . 122.5(3) ?
C24 C23 C34 . . 120.3(4) ?
C25 C24 C23 . . 122.7(4) ?
C26 C25 C24 . . 118.2(4) ?
C26 C25 C35 . . 122.5(4) ?
C24 C25 C35 . . 119.3(4) ?
C25 C26 C27 . . 122.3(4) ?
C26 C27 C22 . . 118.4(3) ?
C26 C27 C36 . . 119.0(4) ?
C22 C27 C36 . . 122.5(3) ?
C17 C31 C33 . . 119.4(4) ?
C33 C32 C21 . . 121.5(4) ?
C32 C33 C31 . . 121.4(4) ?

loop_
_geom_bond_atom_site_label_1
_geom_bond_atom_site_label_2
_geom_bond_site_symmetry_2
_geom_bond_distance
_geom_bond_publ_flag
Br1 Ni1 . 2.3230(6) ?
Ni1 C1 . 1.882(3) ?
Ni1 C2 . 2.045(4) ?
Ni1 C5 . 2.144(4) ?
Ni1 C6 . 2.149(4) ?
Ni1 C3 . 2.175(4) ?
Ni1 C4 . 2.176(4) ?
N1 C1 . 1.352(4) ?
N1 C10 . 1.443(4) ?
N1 C8 . 1.486(4) ?
N2 C1 . 1.347(4) ?
N2 C22 . 1.432(4) ?
N2 C9 . 1.481(4) ?
C7 C13 . 1.361(5) ?
C7 C12 . 1.388(6) ?
C7 C29 . 1.531(5) ?
C2 C6 . 1.405(5) ?
C2 C3 . 1.429(6) ?
C3 C4 . 1.371(6) ?
C4 C5 . 1.430(6) ?
C5 C6 . 1.358(5) ?
C8 C15 . 1.517(4) ?
C8 C9 . 1.547(4) ?
C9 C17 . 1.508(4) ?
C10 C11 . 1.387(4) ?
C10 C14 . 1.396(4) ?
C11 C12 . 1.382(5) ?
C11 C28 . 1.504(5) ?
C13 C14 . 1.391(5) ?
C14 C30 . 1.513(5) ?
C15 C18 . 1.372(5) ?
C15 C16 . 1.395(5) ?
C16 C21 . 1.403(5) ?
C16 C17 . 1.408(4) ?
C17 C31 . 1.357(5) ?
C18 C19 . 1.411(6) ?
C19 C20 . 1.358(6) ?
C20 C21 . 1.421(5) ?
C21 C32 . 1.413(5) ?
C22 C23 . 1.391(5) ?
C22 C27 . 1.402(5) ?
C23 C24 . 1.406(5) ?
C23 C34 . 1.504(5) ?
C24 C25 . 1.378(6) ?
C25 C26 . 1.364(6) ?
C25 C35 . 1.507(5) ?
C26 C27 . 1.389(5) ?
C27 C36 . 1.512(5) ?
C31 C33 . 1.413(5) ?
C32 C33 . 1.348(6) ?
